data_7128158
loop_
_publ_author_name
'Yang, Wenbang'
'Wang, Wenqing'
'Zhang, Leran'
'Zhang, Li'
'Ruan, Huapeng'
'Feng, Zhongtao'
'Fang, Yong'
'Wang, Xinping'

_publ_section_title
;
 Persistent 2<i>c</i>-3<i>e</i> \s-bonded heteronuclear radical cations
 centered on S/Se and P/As atoms.
;
_journal_issue 41
_journal_name_full 'Chemical communications (Cambridge, England)'
_journal_page_first 5067
_journal_page_last 5070
_journal_paper_doi 10.1039/d1cc01117k
_journal_volume 57
_journal_year 2021
_chemical_formula_sum 'C34 H33 P S'
_chemical_formula_weight 504.63
_space_group_crystal_system triclinic
_space_group_IT_number 2
_space_group_name_Hall '-P 1'
_space_group_name_H-M_alt 'P -1'
_atom_sites_solution_hydrogens geom
_audit_creation_method SHELXL-2018/3
_audit_update_record
;
2021-02-02 deposited with the CCDC.	2021-04-07 downloaded from the CCDC.
;
_cell_angle_alpha 66.2850(10)
_cell_angle_beta 69.1860(10)
_cell_angle_gamma 78.1630(10)
_cell_formula_units_Z 2
_cell_length_a 10.4680(4)
_cell_length_b 11.2779(4)
_cell_length_c 13.2284(5)
_cell_measurement_reflns_used 7727
_cell_measurement_temperature 193(2)
_cell_measurement_theta_max 27.48
_cell_measurement_theta_min 2.98
_cell_volume 1332.98(9)
_computing_structure_refinement 'SHELXL-2018/3 (Sheldrick, 2018)'
_computing_structure_solution 'SHELXT 2014/5 (Sheldrick, 2014)'
_diffrn_ambient_temperature 193(2)
_diffrn_measured_fraction_theta_full 0.985
_diffrn_measured_fraction_theta_max 0.985
_diffrn_measurement_device_type 'd8 advance'
_diffrn_radiation_type MoK\a
_diffrn_radiation_wavelength 0.71073
_diffrn_reflns_av_R_equivalents 0.0224
_diffrn_reflns_av_unetI/netI 0.0339
_diffrn_reflns_Laue_measured_fraction_full 0.985
_diffrn_reflns_Laue_measured_fraction_max 0.985
_diffrn_reflns_limit_h_max 13
_diffrn_reflns_limit_h_min -13
_diffrn_reflns_limit_k_max 14
_diffrn_reflns_limit_k_min -14
_diffrn_reflns_limit_l_max 17
_diffrn_reflns_limit_l_min -14
_diffrn_reflns_number 12248
_diffrn_reflns_point_group_measured_fraction_full 0.985
_diffrn_reflns_point_group_measured_fraction_max 0.985
_diffrn_reflns_theta_full 25.242
_diffrn_reflns_theta_max 27.495
_diffrn_reflns_theta_min 2.087
_exptl_absorpt_coefficient_mu 0.203
_exptl_crystal_colour yellow
_exptl_crystal_density_diffrn 1.257
_exptl_crystal_description block
_exptl_crystal_F_000 536
_exptl_crystal_size_max 0.300
_exptl_crystal_size_mid 0.200
_exptl_crystal_size_min 0.100
_refine_diff_density_max 0.539
_refine_diff_density_min -0.279
_refine_diff_density_rms 0.043
_refine_ls_extinction_method none
_refine_ls_goodness_of_fit_ref 1.045
_refine_ls_hydrogen_treatment constr
_refine_ls_matrix_type full
_refine_ls_number_parameters 331
_refine_ls_number_reflns 6047
_refine_ls_number_restraints 0
_refine_ls_restrained_S_all 1.045
_refine_ls_R_factor_all 0.0433
_refine_ls_R_factor_gt 0.0383
_refine_ls_shift/su_max 0.001
_refine_ls_shift/su_mean 0.000
_refine_ls_structure_factor_coef Fsqd
_refine_ls_weighting_details 'w=1/[\s^2^(Fo^2^)+(0.0412P)^2^+0.5875P] where P=(Fo^2^+2Fc^2^)/3'
_refine_ls_weighting_scheme calc
_refine_ls_wR_factor_gt 0.0974
_refine_ls_wR_factor_ref 0.1017
_reflns_Friedel_coverage 0.000
_reflns_number_gt 5378
_reflns_number_total 6047
_reflns_threshold_expression 'I > 2\s(I)'
_cod_data_source_file d1cc01117k2.cif
_cod_data_source_block 20200618ywb01_0m_a
_cod_depositor_comments 'Adding full bibliography for 7128158--7128161.cif.'
_cod_database_code 7128158
_shelx_shelxl_version_number 2018/3
_shelx_space_group_comment
;
The symmetry employed for this shelxl refinement is uniquely defined
by the following loop, which should always be used as a source of
symmetry information in preference to the above space-group names.
They are only intended as comments.
;
_shelx_estimated_absorpt_t_min 0.942
_shelx_estimated_absorpt_t_max 0.980

loop_
_space_group_symop_operation_xyz
'x, y, z'
'-x, -y, -z'

loop_
_atom_site_label
_atom_site_type_symbol
_atom_site_fract_x
_atom_site_fract_y
_atom_site_fract_z
_atom_site_U_iso_or_equiv
_atom_site_adp_type
_atom_site_occupancy
_atom_site_site_symmetry_order
_atom_site_calc_flag
_atom_site_refinement_flags_posn
_atom_site_refinement_flags_adp
_atom_site_refinement_flags_occupancy
_atom_site_disorder_assembly
_atom_site_disorder_group
P1 P 0.28105(3) 0.31771(3) 0.33149(3) 0.02130(9) Uani 1 1 d . . . . .
S1 S 0.43597(3) 0.53096(3) 0.11904(3) 0.02775(10) Uani 1 1 d . . . . .
C1 C 0.27647(14) 0.57343(13) 0.08936(12) 0.0256(3) Uani 1 1 d . . . . .
C2 C 0.27968(17) 0.67530(15) -0.01356(13) 0.0336(3) Uani 1 1 d . . . . .
H2 H 0.362309 0.717060 -0.059442 0.040 Uiso 1 1 calc R U . . .
C3 C 0.16398(19) 0.71866(16) -0.05205(15) 0.0415(4) Uani 1 1 d . . . . .
H3 H 0.168552 0.788146 -0.123825 0.050 Uiso 1 1 calc R U . . .
C4 C 0.04548(18) 0.66055(16) 0.01404(15) 0.0394(4) Uani 1 1 d . . . . .
H4 H -0.033737 0.691553 -0.010977 0.047 Uiso 1 1 calc R U . . .
C5 C 0.03738(15) 0.55402(14) 0.12020(13) 0.0292(3) Uani 1 1 d . . . . .
C6 C -0.08864(16) 0.49611(16) 0.18377(15) 0.0361(3) Uani 1 1 d . . . . .
H6 H -0.165445 0.529575 0.155629 0.043 Uiso 1 1 calc R U . . .
C7 C -0.10079(16) 0.39282(17) 0.28494(14) 0.0356(3) Uani 1 1 d . . . . .
H7 H -0.186083 0.355115 0.328229 0.043 Uiso 1 1 calc R U . . .
C8 C 0.01362(15) 0.34258(14) 0.32469(13) 0.0290(3) Uani 1 1 d . . . . .
H8 H 0.003432 0.270335 0.395438 0.035 Uiso 1 1 calc R U . . .
C9 C 0.14049(14) 0.39269(13) 0.26632(12) 0.0235(3) Uani 1 1 d . . . . .
C10 C 0.15486(14) 0.50569(13) 0.16079(12) 0.0243(3) Uani 1 1 d . . . . .
C11 C 0.41826(15) 0.60464(14) 0.21897(13) 0.0293(3) Uani 1 1 d . . . . .
C12 C 0.51769(17) 0.56653(17) 0.27531(16) 0.0404(4) Uani 1 1 d . . . . .
H12 H 0.589299 0.503171 0.259979 0.048 Uiso 1 1 calc R U . . .
C13 C 0.5121(2) 0.6214(2) 0.35425(18) 0.0531(5) Uani 1 1 d . . . . .
H13 H 0.580404 0.595743 0.392301 0.064 Uiso 1 1 calc R U . . .
C14 C 0.4083(2) 0.7126(2) 0.37751(18) 0.0543(5) Uani 1 1 d . . . . .
H14 H 0.405055 0.750029 0.431232 0.065 Uiso 1 1 calc R U . . .
C15 C 0.3097(2) 0.74918(19) 0.32287(19) 0.0530(5) Uani 1 1 d . . . . .
H15 H 0.237399 0.811321 0.339773 0.064 Uiso 1 1 calc R U . . .
C16 C 0.31413(19) 0.69648(16) 0.24292(16) 0.0404(4) Uani 1 1 d . . . . .
H16 H 0.245788 0.723463 0.204782 0.049 Uiso 1 1 calc R U . . .
C17 C 0.38724(14) 0.19969(12) 0.26638(11) 0.0225(3) Uani 1 1 d . . . . .
C18 C 0.37485(15) 0.16761(13) 0.17756(12) 0.0257(3) Uani 1 1 d . . . . .
C19 C 0.46850(16) 0.07556(15) 0.14013(13) 0.0307(3) Uani 1 1 d . . . . .
H19 H 0.458774 0.054630 0.080602 0.037 Uiso 1 1 calc R U . . .
C20 C 0.57536(16) 0.01286(14) 0.18551(13) 0.0309(3) Uani 1 1 d . . . . .
C21 C 0.58901(15) 0.04770(14) 0.27019(12) 0.0288(3) Uani 1 1 d . . . . .
H21 H 0.661911 0.007037 0.302247 0.035 Uiso 1 1 calc R U . . .
C22 C 0.49943(14) 0.14023(13) 0.30968(11) 0.0245(3) Uani 1 1 d . . . . .
C23 C 0.26508(17) 0.22666(17) 0.11871(14) 0.0365(4) Uani 1 1 d . . . . .
H23A H 0.174714 0.215461 0.177266 0.055 Uiso 1 1 calc R U . . .
H23B H 0.272199 0.183436 0.065583 0.055 Uiso 1 1 calc R U . . .
H23C H 0.277003 0.319441 0.075028 0.055 Uiso 1 1 calc R U . . .
C24 C 0.67384(19) -0.08615(18) 0.14195(16) 0.0447(4) Uani 1 1 d . . . . .
H24A H 0.736383 -0.041918 0.065332 0.067 Uiso 1 1 calc R U . . .
H24B H 0.622580 -0.145586 0.136208 0.067 Uiso 1 1 calc R U . . .
H24C H 0.726698 -0.135434 0.195932 0.067 Uiso 1 1 calc R U . . .
C25 C 0.52649(16) 0.17317(16) 0.39991(14) 0.0333(3) Uani 1 1 d . . . . .
H25A H 0.523811 0.267689 0.376129 0.050 Uiso 1 1 calc R U . . .
H25B H 0.616990 0.134667 0.407566 0.050 Uiso 1 1 calc R U . . .
H25C H 0.456204 0.138507 0.474562 0.050 Uiso 1 1 calc R U . . .
C26 C 0.18366(14) 0.22163(13) 0.48159(11) 0.0241(3) Uani 1 1 d . . . . .
C27 C 0.15109(14) 0.09129(13) 0.52777(12) 0.0258(3) Uani 1 1 d . . . . .
C28 C 0.08140(15) 0.03609(14) 0.64571(13) 0.0310(3) Uani 1 1 d . . . . .
H28 H 0.061521 -0.052361 0.676433 0.037 Uiso 1 1 calc R U . . .
C29 C 0.03997(16) 0.10470(16) 0.71988(13) 0.0334(3) Uani 1 1 d . . . . .
C30 C 0.07217(16) 0.23309(16) 0.67329(13) 0.0331(3) Uani 1 1 d . . . . .
H30 H 0.044868 0.282068 0.722488 0.040 Uiso 1 1 calc R U . . .
C31 C 0.14311(15) 0.29232(14) 0.55690(12) 0.0275(3) Uani 1 1 d . . . . .
C32 C 0.18435(16) 0.00798(14) 0.45539(13) 0.0315(3) Uani 1 1 d . . . . .
H32A H 0.154380 0.055507 0.386363 0.047 Uiso 1 1 calc R U . . .
H32B H 0.136842 -0.072136 0.501035 0.047 Uiso 1 1 calc R U . . .
H32C H 0.283462 -0.013588 0.431716 0.047 Uiso 1 1 calc R U . . .
C33 C -0.0388(2) 0.0442(2) 0.84563(14) 0.0506(5) Uani 1 1 d . . . . .
H33A H -0.126635 0.019362 0.852264 0.076 Uiso 1 1 calc R U . . .
H33B H -0.055365 0.106864 0.883879 0.076 Uiso 1 1 calc R U . . .
H33C H 0.014247 -0.033078 0.882793 0.076 Uiso 1 1 calc R U . . .
C34 C 0.17287(18) 0.43234(16) 0.51435(15) 0.0382(4) Uani 1 1 d . . . . .
H34A H 0.272067 0.439869 0.481199 0.057 Uiso 1 1 calc R U . . .
H34B H 0.137611 0.463364 0.579310 0.057 Uiso 1 1 calc R U . . .
H34C H 0.128285 0.484879 0.454878 0.057 Uiso 1 1 calc R U . . .

loop_
_atom_site_aniso_label
_atom_site_aniso_U_11
_atom_site_aniso_U_22
_atom_site_aniso_U_33
_atom_site_aniso_U_23
_atom_site_aniso_U_13
_atom_site_aniso_U_12
P1 0.02338(17) 0.02168(17) 0.01953(16) -0.00727(13) -0.00706(13) -0.00247(12)
S1 0.02204(17) 0.02893(18) 0.02750(18) -0.00831(14) -0.00483(14) -0.00074(13)
C1 0.0258(7) 0.0262(7) 0.0254(6) -0.0109(5) -0.0080(5) 0.0003(5)
C2 0.0362(8) 0.0299(7) 0.0300(7) -0.0062(6) -0.0095(6) -0.0035(6)
C3 0.0480(10) 0.0358(8) 0.0338(8) -0.0004(7) -0.0192(8) -0.0020(7)
C4 0.0401(9) 0.0408(9) 0.0382(9) -0.0076(7) -0.0233(7) 0.0022(7)
C5 0.0286(7) 0.0317(7) 0.0308(7) -0.0131(6) -0.0129(6) 0.0011(6)
C6 0.0279(7) 0.0445(9) 0.0412(9) -0.0166(7) -0.0173(7) 0.0014(6)
C7 0.0244(7) 0.0453(9) 0.0381(8) -0.0159(7) -0.0071(6) -0.0071(6)
C8 0.0278(7) 0.0296(7) 0.0287(7) -0.0100(6) -0.0073(6) -0.0036(6)
C9 0.0242(6) 0.0245(6) 0.0241(6) -0.0117(5) -0.0078(5) 0.0004(5)
C10 0.0263(7) 0.0248(6) 0.0241(6) -0.0113(5) -0.0089(5) 0.0008(5)
C11 0.0293(7) 0.0268(7) 0.0309(7) -0.0058(6) -0.0102(6) -0.0080(6)
C12 0.0341(8) 0.0403(9) 0.0468(10) -0.0074(7) -0.0188(8) -0.0085(7)
C13 0.0587(12) 0.0574(12) 0.0518(11) -0.0061(9) -0.0324(10) -0.0220(10)
C14 0.0764(14) 0.0505(11) 0.0516(11) -0.0209(9) -0.0254(11) -0.0207(10)
C15 0.0670(13) 0.0440(10) 0.0628(12) -0.0309(9) -0.0260(11) 0.0009(9)
C16 0.0440(9) 0.0363(8) 0.0511(10) -0.0215(8) -0.0236(8) 0.0047(7)
C17 0.0246(6) 0.0221(6) 0.0193(6) -0.0062(5) -0.0057(5) -0.0028(5)
C18 0.0283(7) 0.0266(7) 0.0241(6) -0.0102(5) -0.0087(6) -0.0025(5)
C19 0.0352(8) 0.0329(7) 0.0268(7) -0.0150(6) -0.0080(6) -0.0020(6)
C20 0.0316(7) 0.0275(7) 0.0275(7) -0.0099(6) -0.0030(6) -0.0003(6)
C21 0.0261(7) 0.0280(7) 0.0257(7) -0.0044(5) -0.0077(6) 0.0000(5)
C22 0.0261(7) 0.0240(6) 0.0212(6) -0.0046(5) -0.0077(5) -0.0039(5)
C23 0.0413(9) 0.0447(9) 0.0384(8) -0.0266(7) -0.0218(7) 0.0077(7)
C24 0.0447(10) 0.0430(9) 0.0425(9) -0.0222(8) -0.0081(8) 0.0100(8)
C25 0.0354(8) 0.0367(8) 0.0339(8) -0.0134(6) -0.0195(7) 0.0023(6)
C26 0.0241(6) 0.0263(6) 0.0218(6) -0.0081(5) -0.0077(5) -0.0016(5)
C27 0.0259(7) 0.0266(7) 0.0252(7) -0.0087(5) -0.0091(5) -0.0017(5)
C28 0.0292(7) 0.0299(7) 0.0271(7) -0.0030(6) -0.0084(6) -0.0033(6)
C29 0.0294(7) 0.0400(8) 0.0241(7) -0.0071(6) -0.0074(6) 0.0007(6)
C30 0.0334(8) 0.0407(8) 0.0258(7) -0.0156(6) -0.0080(6) 0.0014(6)
C31 0.0282(7) 0.0305(7) 0.0254(7) -0.0119(6) -0.0085(6) -0.0009(6)
C32 0.0366(8) 0.0269(7) 0.0314(7) -0.0116(6) -0.0072(6) -0.0070(6)
C33 0.0551(11) 0.0523(11) 0.0254(8) -0.0059(7) -0.0010(8) -0.0016(9)
C34 0.0458(9) 0.0349(8) 0.0370(8) -0.0219(7) -0.0039(7) -0.0061(7)

loop_
_atom_type_symbol
_atom_type_description
_atom_type_scat_dispersion_real
_atom_type_scat_dispersion_imag
_atom_type_scat_source
C C 0.0033 0.0016 'International Tables Vol C Tables 4.2.6.8 and 6.1.1.4'
H H 0.0000 0.0000 'International Tables Vol C Tables 4.2.6.8 and 6.1.1.4'
P P 0.1023 0.0942 'International Tables Vol C Tables 4.2.6.8 and 6.1.1.4'
S S 0.1246 0.1234 'International Tables Vol C Tables 4.2.6.8 and 6.1.1.4'

loop_
_geom_angle_atom_site_label_1
_geom_angle_atom_site_label_2
_geom_angle_atom_site_label_3
_geom_angle
_geom_angle_site_symmetry_1
_geom_angle_site_symmetry_3
_geom_angle_publ_flag
C17 P1 C9 109.66(6) . . ?
C17 P1 C26 106.36(6) . . ?
C9 P1 C26 100.96(6) . . ?
C11 S1 C1 103.81(7) . . ?
C2 C1 C10 121.37(13) . . ?
C2 C1 S1 114.05(11) . . ?
C10 C1 S1 124.50(10) . . ?
C1 C2 C3 121.53(15) . . ?
C1 C2 H2 119.2 . . ?
C3 C2 H2 119.2 . . ?
C4 C3 C2 119.35(14) . . ?
C4 C3 H3 120.3 . . ?
C2 C3 H3 120.3 . . ?
C3 C4 C5 121.26(14) . . ?
C3 C4 H4 119.4 . . ?
C5 C4 H4 119.4 . . ?
C6 C5 C4 118.37(13) . . ?
C6 C5 C10 120.93(13) . . ?
C4 C5 C10 120.70(14) . . ?
C7 C6 C5 120.49(14) . . ?
C7 C6 H6 119.8 . . ?
C5 C6 H6 119.8 . . ?
C6 C7 C8 119.38(14) . . ?
C6 C7 H7 120.3 . . ?
C8 C7 H7 120.3 . . ?
C9 C8 C7 123.37(14) . . ?
C9 C8 H8 118.3 . . ?
C7 C8 H8 118.3 . . ?
C8 C9 C10 118.36(12) . . ?
C8 C9 P1 118.30(10) . . ?
C10 C9 P1 123.24(10) . . ?
C5 C10 C1 115.74(12) . . ?
C5 C10 C9 117.39(13) . . ?
C1 C10 C9 126.84(12) . . ?
C16 C11 C12 119.30(15) . . ?
C16 C11 S1 124.36(12) . . ?
C12 C11 S1 116.34(13) . . ?
C11 C12 C13 119.86(17) . . ?
C11 C12 H12 120.1 . . ?
C13 C12 H12 120.1 . . ?
C14 C13 C12 120.46(17) . . ?
C14 C13 H13 119.8 . . ?
C12 C13 H13 119.8 . . ?
C15 C14 C13 119.67(18) . . ?
C15 C14 H14 120.2 . . ?
C13 C14 H14 120.2 . . ?
C14 C15 C16 120.81(19) . . ?
C14 C15 H15 119.6 . . ?
C16 C15 H15 119.6 . . ?
C11 C16 C15 119.90(16) . . ?
C11 C16 H16 120.1 . . ?
C15 C16 H16 120.1 . . ?
C18 C17 C22 117.88(12) . . ?
C18 C17 P1 128.88(10) . . ?
C22 C17 P1 113.15(10) . . ?
C19 C18 C17 119.27(13) . . ?
C19 C18 C23 116.32(12) . . ?
C17 C18 C23 124.41(13) . . ?
C20 C19 C18 123.18(13) . . ?
C20 C19 H19 118.4 . . ?
C18 C19 H19 118.4 . . ?
C21 C20 C19 117.11(13) . . ?
C21 C20 C24 121.82(14) . . ?
C19 C20 C24 121.05(14) . . ?
C20 C21 C22 122.07(13) . . ?
C20 C21 H21 119.0 . . ?
C22 C21 H21 119.0 . . ?
C21 C22 C17 120.39(12) . . ?
C21 C22 C25 117.48(12) . . ?
C17 C22 C25 122.13(12) . . ?
C18 C23 H23A 109.5 . . ?
C18 C23 H23B 109.5 . . ?
H23A C23 H23B 109.5 . . ?
C18 C23 H23C 109.5 . . ?
H23A C23 H23C 109.5 . . ?
H23B C23 H23C 109.5 . . ?
C20 C24 H24A 109.5 . . ?
C20 C24 H24B 109.5 . . ?
H24A C24 H24B 109.5 . . ?
C20 C24 H24C 109.5 . . ?
H24A C24 H24C 109.5 . . ?
H24B C24 H24C 109.5 . . ?
C22 C25 H25A 109.5 . . ?
C22 C25 H25B 109.5 . . ?
H25A C25 H25B 109.5 . . ?
C22 C25 H25C 109.5 . . ?
H25A C25 H25C 109.5 . . ?
H25B C25 H25C 109.5 . . ?
C27 C26 C31 118.49(12) . . ?
C27 C26 P1 128.71(11) . . ?
C31 C26 P1 112.76(10) . . ?
C28 C27 C26 119.12(13) . . ?
C28 C27 C32 117.60(13) . . ?
C26 C27 C32 123.26(13) . . ?
C29 C28 C27 122.87(14) . . ?
C29 C28 H28 118.6 . . ?
C27 C28 H28 118.6 . . ?
C28 C29 C30 117.45(14) . . ?
C28 C29 C33 121.79(15) . . ?
C30 C29 C33 120.75(15) . . ?
C29 C30 C31 122.07(14) . . ?
C29 C30 H30 119.0 . . ?
C31 C30 H30 119.0 . . ?
C30 C31 C26 119.98(13) . . ?
C30 C31 C34 118.15(13) . . ?
C26 C31 C34 121.87(13) . . ?
C27 C32 H32A 109.5 . . ?
C27 C32 H32B 109.5 . . ?
H32A C32 H32B 109.5 . . ?
C27 C32 H32C 109.5 . . ?
H32A C32 H32C 109.5 . . ?
H32B C32 H32C 109.5 . . ?
C29 C33 H33A 109.5 . . ?
C29 C33 H33B 109.5 . . ?
H33A C33 H33B 109.5 . . ?
C29 C33 H33C 109.5 . . ?
H33A C33 H33C 109.5 . . ?
H33B C33 H33C 109.5 . . ?
C31 C34 H34A 109.5 . . ?
C31 C34 H34B 109.5 . . ?
H34A C34 H34B 109.5 . . ?
C31 C34 H34C 109.5 . . ?
H34A C34 H34C 109.5 . . ?
H34B C34 H34C 109.5 . . ?

loop_
_geom_bond_atom_site_label_1
_geom_bond_atom_site_label_2
_geom_bond_distance
_geom_bond_site_symmetry_2
_geom_bond_publ_flag
P1 C17 1.8396(14) . ?
P1 C9 1.8514(13) . ?
P1 C26 1.8548(14) . ?
S1 C11 1.7660(16) . ?
S1 C1 1.7770(14) . ?
C1 C2 1.378(2) . ?
C1 C10 1.436(2) . ?
C2 C3 1.400(2) . ?
C2 H2 0.9500 . ?
C3 C4 1.354(2) . ?
C3 H3 0.9500 . ?
C4 C5 1.422(2) . ?
C4 H4 0.9500 . ?
C5 C6 1.413(2) . ?
C5 C10 1.4341(18) . ?
C6 C7 1.360(2) . ?
C6 H6 0.9500 . ?
C7 C8 1.400(2) . ?
C7 H7 0.9500 . ?
C8 C9 1.381(2) . ?
C8 H8 0.9500 . ?
C9 C10 1.4470(18) . ?
C11 C16 1.385(2) . ?
C11 C12 1.390(2) . ?
C12 C13 1.393(3) . ?
C12 H12 0.9500 . ?
C13 C14 1.375(3) . ?
C13 H13 0.9500 . ?
C14 C15 1.369(3) . ?
C14 H14 0.9500 . ?
C15 C16 1.391(2) . ?
C15 H15 0.9500 . ?
C16 H16 0.9500 . ?
C17 C18 1.4134(18) . ?
C17 C22 1.4153(18) . ?
C18 C19 1.391(2) . ?
C18 C23 1.5082(19) . ?
C19 C20 1.387(2) . ?
C19 H19 0.9500 . ?
C20 C21 1.386(2) . ?
C20 C24 1.505(2) . ?
C21 C22 1.389(2) . ?
C21 H21 0.9500 . ?
C22 C25 1.5109(19) . ?
C23 H23A 0.9800 . ?
C23 H23B 0.9800 . ?
C23 H23C 0.9800 . ?
C24 H24A 0.9800 . ?
C24 H24B 0.9800 . ?
C24 H24C 0.9800 . ?
C25 H25A 0.9800 . ?
C25 H25B 0.9800 . ?
C25 H25C 0.9800 . ?
C26 C27 1.4091(19) . ?
C26 C31 1.4170(19) . ?
C27 C28 1.396(2) . ?
C27 C32 1.5077(19) . ?
C28 C29 1.386(2) . ?
C28 H28 0.9500 . ?
C29 C30 1.387(2) . ?
C29 C33 1.502(2) . ?
C30 C31 1.390(2) . ?
C30 H30 0.9500 . ?
C31 C34 1.507(2) . ?
C32 H32A 0.9800 . ?
C32 H32B 0.9800 . ?
C32 H32C 0.9800 . ?
C33 H33A 0.9800 . ?
C33 H33B 0.9800 . ?
C33 H33C 0.9800 . ?
C34 H34A 0.9800 . ?
C34 H34B 0.9800 . ?
C34 H34C 0.9800 . ?

loop_
_geom_torsion_atom_site_label_1
_geom_torsion_atom_site_label_2
_geom_torsion_atom_site_label_3
_geom_torsion_atom_site_label_4
_geom_torsion
_geom_torsion_site_symmetry_1
_geom_torsion_site_symmetry_2
_geom_torsion_site_symmetry_3
_geom_torsion_site_symmetry_4
_geom_torsion_publ_flag
C11 S1 C1 C2 100.44(12) . . . . ?
C11 S1 C1 C10 -82.80(13) . . . . ?
C10 C1 C2 C3 1.1(2) . . . . ?
S1 C1 C2 C3 177.97(13) . . . . ?
C1 C2 C3 C4 1.0(3) . . . . ?
C2 C3 C4 C5 -1.8(3) . . . . ?
C3 C4 C5 C6 -178.70(16) . . . . ?
C3 C4 C5 C10 0.5(3) . . . . ?
C4 C5 C6 C7 179.07(15) . . . . ?
C10 C5 C6 C7 -0.2(2) . . . . ?
C5 C6 C7 C8 -1.2(2) . . . . ?
C6 C7 C8 C9 0.1(2) . . . . ?
C7 C8 C9 C10 2.2(2) . . . . ?
C7 C8 C9 P1 178.77(12) . . . . ?
C17 P1 C9 C8 96.99(12) . . . . ?
C26 P1 C9 C8 -14.96(12) . . . . ?
C17 P1 C9 C10 -86.66(12) . . . . ?
C26 P1 C9 C10 161.38(11) . . . . ?
C6 C5 C10 C1 -179.34(13) . . . . ?
C4 C5 C10 C1 1.4(2) . . . . ?
C6 C5 C10 C9 2.5(2) . . . . ?
C4 C5 C10 C9 -176.75(14) . . . . ?
C2 C1 C10 C5 -2.2(2) . . . . ?
S1 C1 C10 C5 -178.78(10) . . . . ?
C2 C1 C10 C9 175.76(13) . . . . ?
S1 C1 C10 C9 -0.8(2) . . . . ?
C8 C9 C10 C5 -3.41(19) . . . . ?
P1 C9 C10 C5 -179.76(10) . . . . ?
C8 C9 C10 C1 178.61(13) . . . . ?
P1 C9 C10 C1 2.3(2) . . . . ?
C1 S1 C11 C16 -12.80(16) . . . . ?
C1 S1 C11 C12 167.68(12) . . . . ?
C16 C11 C12 C13 -0.4(2) . . . . ?
S1 C11 C12 C13 179.12(13) . . . . ?
C11 C12 C13 C14 0.4(3) . . . . ?
C12 C13 C14 C15 0.2(3) . . . . ?
C13 C14 C15 C16 -0.8(3) . . . . ?
C12 C11 C16 C15 -0.2(3) . . . . ?
S1 C11 C16 C15 -179.69(15) . . . . ?
C14 C15 C16 C11 0.8(3) . . . . ?
C9 P1 C17 C18 2.05(15) . . . . ?
C26 P1 C17 C18 110.42(13) . . . . ?
C9 P1 C17 C22 178.51(9) . . . . ?
C26 P1 C17 C22 -73.11(11) . . . . ?
C22 C17 C18 C19 2.9(2) . . . . ?
P1 C17 C18 C19 179.20(11) . . . . ?
C22 C17 C18 C23 -177.23(14) . . . . ?
P1 C17 C18 C23 -0.9(2) . . . . ?
C17 C18 C19 C20 -0.3(2) . . . . ?
C23 C18 C19 C20 179.85(15) . . . . ?
C18 C19 C20 C21 -1.6(2) . . . . ?
C18 C19 C20 C24 179.94(15) . . . . ?
C19 C20 C21 C22 0.7(2) . . . . ?
C24 C20 C21 C22 179.17(14) . . . . ?
C20 C21 C22 C17 2.0(2) . . . . ?
C20 C21 C22 C25 -178.36(13) . . . . ?
C18 C17 C22 C21 -3.73(19) . . . . ?
P1 C17 C22 C21 179.38(11) . . . . ?
C18 C17 C22 C25 176.63(13) . . . . ?
P1 C17 C22 C25 -0.25(17) . . . . ?
C17 P1 C26 C27 -22.42(14) . . . . ?
C9 P1 C26 C27 92.03(13) . . . . ?
C17 P1 C26 C31 155.31(10) . . . . ?
C9 P1 C26 C31 -90.24(11) . . . . ?
C31 C26 C27 C28 -0.5(2) . . . . ?
P1 C26 C27 C28 177.07(10) . . . . ?
C31 C26 C27 C32 177.73(13) . . . . ?
P1 C26 C27 C32 -4.7(2) . . . . ?
C26 C27 C28 C29 1.3(2) . . . . ?
C32 C27 C28 C29 -177.09(14) . . . . ?
C27 C28 C29 C30 -1.0(2) . . . . ?
C27 C28 C29 C33 178.02(15) . . . . ?
C28 C29 C30 C31 0.0(2) . . . . ?
C33 C29 C30 C31 -179.01(15) . . . . ?
C29 C30 C31 C26 0.6(2) . . . . ?
C29 C30 C31 C34 179.80(14) . . . . ?
C27 C26 C31 C30 -0.4(2) . . . . ?
P1 C26 C31 C30 -178.36(11) . . . . ?
C27 C26 C31 C34 -179.50(14) . . . . ?
P1 C26 C31 C34 2.52(18) . . . . ?
